data_7707660
loop_
_publ_author_name
'McMullen, Jacob S.'
'Edwards, Alison J.'
'Hicks, Jamie'

_publ_section_title
;
 C-H and C-F coordination of arenes in neutral alkaline earth metal
 complexes.
;
_journal_issue 25
_journal_name_full 'Dalton transactions (Cambridge, England : 2003)'
_journal_page_first 8685
_journal_page_last 8689
_journal_paper_doi 10.1039/d1dt01532j
_journal_volume 50
_journal_year 2021
_chemical_formula_moiety 'C59 H74 Ca N2 O, 2(C6 H6)'
_chemical_formula_sum 'C71 H86 Ca N2 O'
_chemical_formula_weight 1023.49
_space_group_crystal_system monoclinic
_space_group_IT_number 4
_space_group_name_Hall 'P 2yb'
_space_group_name_H-M_alt 'P 1 21 1'
_atom_sites_solution_hydrogens geom
_audit_creation_date 2021-06-09
_audit_creation_method
;
Olex2 1.3
(compiled 2020.11.12 svn.r5f609507 for OlexSys, GUI svn.r6272)
;
_audit_update_record
;
2021-06-12 deposited with the CCDC.	2021-06-14 downloaded from the CCDC.
;
_cell_angle_alpha 90
_cell_angle_beta 90.0050(10)
_cell_angle_gamma 90
_cell_formula_units_Z 2
_cell_length_a 10.11790(10)
_cell_length_b 11.36910(10)
_cell_length_c 26.1145(3)
_cell_measurement_reflns_used 11178
_cell_measurement_temperature 150(2)
_cell_measurement_theta_max 73.6550
_cell_measurement_theta_min 5.1510
_cell_volume 3003.99(5)
_computing_cell_refinement 'CrysAlisPro 1.171.40.36a (Rigaku OD, 2018)'
_computing_data_collection 'CrysAlisPro 1.171.40.36a (Rigaku OD, 2018)'
_computing_data_reduction 'CrysAlisPro 1.171.40.36a (Rigaku OD, 2018)'
_computing_molecular_graphics 'Olex2 1.3 (Dolomanov et al., 2009)'
_computing_publication_material 'Olex2 1.3 (Dolomanov et al., 2009)'
_computing_structure_refinement 'SHELXL 2018/3 (Sheldrick, 2015)'
_computing_structure_solution 'SHELXT 2018/2 (Sheldrick, 2018)'
_diffrn_ambient_temperature 150.15
_diffrn_detector_area_resol_mean 8.1297
_diffrn_measured_fraction_theta_full 0.998
_diffrn_measured_fraction_theta_max 0.988
_diffrn_measurement_device_type 'SuperNova, Dual, Cu at home/near, EosS2'
_diffrn_measurement_method '\w scans'
_diffrn_radiation_type CuK\a
_diffrn_radiation_wavelength 1.54184
_diffrn_reflns_av_R_equivalents 0.0258
_diffrn_reflns_av_unetI/netI 0.0415
_diffrn_reflns_Laue_measured_fraction_full 0.998
_diffrn_reflns_Laue_measured_fraction_max 0.988
_diffrn_reflns_limit_h_max 11
_diffrn_reflns_limit_h_min -12
_diffrn_reflns_limit_k_max 14
_diffrn_reflns_limit_k_min -13
_diffrn_reflns_limit_l_max 32
_diffrn_reflns_limit_l_min -32
_diffrn_reflns_number 19970
_diffrn_reflns_point_group_measured_fraction_full 0.993
_diffrn_reflns_point_group_measured_fraction_max 0.971
_diffrn_reflns_theta_full 67.684
_diffrn_reflns_theta_max 73.744
_diffrn_reflns_theta_min 3.888
_exptl_absorpt_coefficient_mu 1.224
_exptl_absorpt_correction_T_max 1.00000
_exptl_absorpt_correction_T_min 0.90514
_exptl_absorpt_correction_type multi-scan
_exptl_absorpt_process_details
;
CrysAlisPro 1.171.40.36a (Rigaku Oxford Diffraction, 2018)
Empirical absorption correction using spherical harmonics,
 implemented in SCALE3 ABSPACK scaling algorithm.
;
_exptl_crystal_colour yellow
_exptl_crystal_colour_primary yellow
_exptl_crystal_density_diffrn 1.132
_exptl_crystal_description plate
_exptl_crystal_F_000 1108
_exptl_crystal_size_max 0.21
_exptl_crystal_size_mid 0.19
_exptl_crystal_size_min 0.07
_refine_diff_density_max 0.342
_refine_diff_density_min -0.393
_refine_diff_density_rms 0.034
_refine_ls_abs_structure_details
;
 Flack x determined using 5189 quotients [(I+)-(I-)]/[(I+)+(I-)]
 (Parsons, Flack and Wagner, Acta Cryst. B69 (2013) 249-259).
;
_refine_ls_abs_structure_Flack -0.234(7)
_refine_ls_extinction_method none
_refine_ls_goodness_of_fit_ref 1.024
_refine_ls_hydrogen_treatment constr
_refine_ls_matrix_type full
_refine_ls_number_parameters 724
_refine_ls_number_reflns 11788
_refine_ls_number_restraints 127
_refine_ls_restrained_S_all 1.043
_refine_ls_R_factor_all 0.0481
_refine_ls_R_factor_gt 0.0472
_refine_ls_shift/su_max 0.000
_refine_ls_shift/su_mean 0.000
_refine_ls_structure_factor_coef Fsqd
_refine_ls_weighting_details 'w=1/[\s^2^(Fo^2^)+(0.0545P)^2^+1.8650P] where P=(Fo^2^+2Fc^2^)/3'
_refine_ls_weighting_scheme calc
_refine_ls_wR_factor_gt 0.1178
_refine_ls_wR_factor_ref 0.1187
_reflns_Friedel_coverage 0.867
_reflns_Friedel_fraction_full 0.988
_reflns_Friedel_fraction_max 0.952
_reflns_number_gt 11596
_reflns_number_total 11788
_reflns_threshold_expression 'I > 2\s(I)'
_cod_data_source_file d1dt01532j2.cif
_cod_data_source_block 53jhjh20mono
_cod_depositor_comments 'Adding full bibliography for 7707658--7707664.cif.'
_cod_database_code 7707660
_shelx_shelxl_version_number 2018/3
_shelx_space_group_comment
;
The symmetry employed for this shelxl refinement is uniquely defined
by the following loop, which should always be used as a source of
symmetry information in preference to the above space-group names.
They are only intended as comments.
;
_shelx_estimated_absorpt_t_max 0.919
_shelx_estimated_absorpt_t_min 0.783
_olex2_refinement_description
;
1. Twinned data refinement
 Scales: 0.5367(18)
 0.4633(18)
2. Fixed Uiso
 At 1.2 times of:
  All C(H) groups
 At 1.5 times of:
  All C(H,H,H) groups
3. Restrained distances
 C14-C15 = C14-C16 = C14-C17 = C14-C15A = C14-C16A = C14-C17A
 1.53 with sigma of 0.008
 C15-C16 = C16-C17 = C17-C15 = C15A-C16A = C16A-C17A = C17A-C15A
 2.5 with sigma of 0.008
4. Uiso/Uaniso restraints and constraints
C14 \\sim C15 \\sim C16 \\sim C17 \\sim C15A \\sim C16A \\sim C17A: within 2A
with sigma of 0.005 and sigma for terminal atoms of 0.01 within 2A
C66 \\sim C67 \\sim C68 \\sim C69 \\sim C70 \\sim C71: within 2A with sigma of
0.005 and sigma for terminal atoms of 0.01 within 2A
Uanis(C16) \\sim Ueq: with sigma of 0.005 and sigma for terminal atoms of 0.01
5. Others
 Sof(C16A)=Sof(H16D)=Sof(H16E)=Sof(H16F)=Sof(C15A)=Sof(H15D)=Sof(H15E)=
 Sof(H15F)=Sof(C17A)=Sof(H17D)=Sof(H17E)=Sof(H17F)=1-FVAR(1)
 Sof(C16)=Sof(H16A)=Sof(H16B)=Sof(H16C)=Sof(C15)=Sof(H15A)=Sof(H15B)=Sof(H15C)=
 Sof(C17)=Sof(H17A)=Sof(H17B)=Sof(H17C)=FVAR(1)
6.a Ternary CH refined with riding coordinates:
 C30(H30), C45(H45), C33(H33), C42(H42)
6.b Aromatic/amide H refined with riding coordinates:
 C5(H5), C55(H55), C9(H9), C3(H3), C51(H51), C56(H56), C11(H11), C57(H57),
 C50(H50), C59(H59), C70(H70), C71(H71), C58(H58), C62(H62), C49(H49), C52(H52),
  C54(H54), C61(H61), C53(H53), C28(H28), C26(H26), C48(H48), C60(H60),
 C38(H38), C40(H40), C69(H69), C66(H66), C27(H27), C63(H63), C65(H65), C39(H39),
  C64(H64), C68(H68), C67(H67)
6.c Idealised Me refined as rotating group:
 C18(H18A,H18B,H18C), C19(H19A,H19B,H19C), C32(H32A,H32B,H32C), C44(H44A,H44B,
 H44C), C46(H46A,H46B,H46C), C21(H21A,H21B,H21C), C35(H35A,H35B,H35C), C43(H43A,
 H43B,H43C), C16(H16A,H16B,H16C), C22(H22A,H22B,H22C), C15(H15A,H15B,H15C),
 C34(H34A,H34B,H34C), C31(H31A,H31B,H31C), C47(H47A,H47B,H47C), C17(H17A,H17B,
 H17C), C23(H23A,H23B,H23C), C16A(H16D,H16E,H16F), C15A(H15D,H15E,H15F),
 C17A(H17D,H17E,H17F)
;
_olex2_submission_special_instructions 'No special instructions were received'

loop_
_space_group_symop_operation_xyz
'x, y, z'
'-x, y+1/2, -z'

loop_
_atom_site_label
_atom_site_type_symbol
_atom_site_fract_x
_atom_site_fract_y
_atom_site_fract_z
_atom_site_U_iso_or_equiv
_atom_site_adp_type
_atom_site_occupancy
_atom_site_site_symmetry_order
_atom_site_calc_flag
_atom_site_refinement_flags_posn
_atom_site_refinement_flags_adp
_atom_site_refinement_flags_occupancy
_atom_site_disorder_assembly
_atom_site_disorder_group
Ca1 Ca 0.57287(7) 0.53607(7) 0.74856(4) 0.01780(15) Uani 1 1 d . . . . .
O1 O 0.7034(3) 0.7054(2) 0.74639(13) 0.0160(5) Uani 1 1 d . . . . .
N1 N 0.6682(4) 0.5604(3) 0.66765(14) 0.0169(8) Uani 1 1 d . . . . .
N2 N 0.6698(4) 0.5691(4) 0.82865(15) 0.0186(8) Uani 1 1 d . . . . .
C13 C 0.7638(5) 0.7447(4) 0.79172(16) 0.0163(9) Uani 1 1 d . . . . .
C6 C 0.8379(5) 0.8413(4) 0.69718(17) 0.0175(9) Uani 1 1 d . . . . .
C8 C 0.8357(5) 0.8479(4) 0.79250(17) 0.0172(9) Uani 1 1 d . . . . .
C18 C 0.7289(5) 1.0063(4) 0.7422(2) 0.0299(11) Uani 1 1 d . . . . .
H18A H 0.646439 0.961465 0.745039 0.045 Uiso 1 1 calc R U . . .
H18B H 0.729822 1.049427 0.709754 0.045 Uiso 1 1 calc R U . . .
H18C H 0.734945 1.062070 0.770755 0.045 Uiso 1 1 calc R U . . .
C12 C 0.7440(5) 0.6709(4) 0.83416(17) 0.0182(9) Uani 1 1 d . . . . .
C7 C 0.8474(4) 0.9212(4) 0.74409(19) 0.0200(8) Uani 1 1 d . . . . .
C36 C 0.6680(5) 0.4970(4) 0.87328(17) 0.0201(10) Uani 1 1 d . . . . .
C37 C 0.7691(5) 0.4148(5) 0.88194(19) 0.0254(11) Uani 1 1 d . . . . .
C10 C 0.8729(5) 0.8150(5) 0.88331(18) 0.0213(10) Uani 1 1 d . . . . .
C29 C 0.7853(5) 0.3956(4) 0.62746(19) 0.0207(10) Uani 1 1 d . . . . .
C5 C 0.8948(5) 0.8676(4) 0.64998(17) 0.0206(10) Uani 1 1 d . . . . .
H5 H 0.945394 0.937595 0.646479 0.025 Uiso 1 1 calc R U . . .
C30 C 0.9044(5) 0.4126(5) 0.6621(2) 0.0270(11) Uani 1 1 d . . . . .
H30 H 0.885110 0.480401 0.685322 0.032 Uiso 1 1 calc R U . . .
C55 C 0.3748(7) 0.7324(6) 0.7702(2) 0.0353(14) Uani 1 1 d . . . . .
H55 H 0.452469 0.745844 0.789809 0.042 Uiso 1 1 calc R U . . .
C9 C 0.8904(5) 0.8828(4) 0.83943(17) 0.0218(10) Uani 1 1 d . . . . .
H9 H 0.939968 0.953651 0.841318 0.026 Uiso 1 1 calc R U . . .
C2 C 0.7437(5) 0.6594(4) 0.65968(17) 0.0151(9) Uani 1 1 d . . . . .
C4 C 0.8795(5) 0.7938(4) 0.60773(17) 0.0190(9) Uani 1 1 d . . . . .
C3 C 0.8062(5) 0.6911(4) 0.61322(18) 0.0189(9) Uani 1 1 d . . . . .
H3 H 0.797840 0.640027 0.584598 0.023 Uiso 1 1 calc R U . . .
C24 C 0.6756(5) 0.4721(4) 0.62911(17) 0.0178(9) Uani 1 1 d . . . . .
C51 C 0.3218(5) 0.4042(5) 0.7458(4) 0.0478(16) Uani 1 1 d . . . . .
H51 H 0.242741 0.447759 0.740849 0.057 Uiso 1 1 calc R U . . .
C19 C 0.9753(5) 0.9922(4) 0.7431(2) 0.0285(10) Uani 1 1 d . . . . .
H19A H 0.979320 1.043045 0.773380 0.043 Uiso 1 1 calc R U . . .
H19B H 0.977830 1.040703 0.712109 0.043 Uiso 1 1 calc R U . . .
H19C H 1.051056 0.938442 0.743232 0.043 Uiso 1 1 calc R U . . .
C1 C 0.7639(5) 0.7386(4) 0.70016(16) 0.0161(9) Uani 1 1 d . . . . .
C45 C 0.8801(6) 0.3970(5) 0.8440(2) 0.0322(12) Uani 1 1 d . . . . .
H45 H 0.852099 0.431966 0.810573 0.039 Uiso 1 1 calc R U . . .
C56 C 0.2567(8) 0.7153(7) 0.7947(2) 0.0480(17) Uani 1 1 d . . . . .
H56 H 0.252739 0.716497 0.831003 0.058 Uiso 1 1 calc R U . . .
C41 C 0.5634(5) 0.5075(5) 0.90963(17) 0.0284(12) Uani 1 1 d . . . . .
C11 C 0.8021(5) 0.7109(5) 0.88031(18) 0.0222(10) Uani 1 1 d . . . . .
H11 H 0.792179 0.664582 0.910353 0.027 Uiso 1 1 calc R U . . .
C57 C 0.1429(7) 0.6963(7) 0.7664(3) 0.0516(19) Uani 1 1 d . . . . .
H57 H 0.060748 0.684981 0.783309 0.062 Uiso 1 1 calc R U . . .
C50 C 0.3675(7) 0.3845(6) 0.7945(3) 0.0434(16) Uani 1 1 d . . . . .
H50 H 0.319933 0.413739 0.823196 0.052 Uiso 1 1 calc R U . . .
C59 C 0.2667(7) 0.7105(6) 0.6899(2) 0.0449(17) Uani 1 1 d . . . . .
H59 H 0.269423 0.708498 0.653527 0.054 Uiso 1 1 calc R U . . .
C32 C 1.0273(6) 0.4432(6) 0.6312(2) 0.0354(13) Uani 1 1 d . . . . .
H32A H 1.100338 0.461317 0.654538 0.053 Uiso 1 1 calc R U . . .
H32B H 1.009116 0.511852 0.609566 0.053 Uiso 1 1 calc R U . . .
H32C H 1.051624 0.376269 0.609500 0.053 Uiso 1 1 calc R U . . .
C70 C 0.2839(14) 0.0859(9) 0.8464(4) 0.082(2) Uani 1 1 d . U . . .
H70 H 0.208927 0.084061 0.824498 0.098 Uiso 1 1 calc R U . . .
C33 C 0.4525(5) 0.5390(5) 0.59393(17) 0.0267(10) Uani 1 1 d . . . . .
H33 H 0.429002 0.555627 0.630406 0.032 Uiso 1 1 calc R U . . .
C71 C 0.3972(14) 0.0219(9) 0.8340(4) 0.084(2) Uani 1 1 d . U . . .
H71 H 0.397961 -0.026074 0.804246 0.101 Uiso 1 1 calc R U . . .
C58 C 0.1486(7) 0.6937(6) 0.7145(3) 0.0459(16) Uani 1 1 d . . . . .
H58 H 0.070532 0.680326 0.695136 0.055 Uiso 1 1 calc R U . . .
C62 C 0.2872(10) 0.0870(7) 0.6533(4) 0.062(2) Uani 1 1 d . . . . .
H62 H 0.228940 0.116663 0.678707 0.075 Uiso 1 1 calc R U . . .
C49 C 0.4820(8) 0.3224(6) 0.8017(2) 0.0441(16) Uani 1 1 d . . . . .
H49 H 0.513740 0.307933 0.835305 0.053 Uiso 1 1 calc R U . . .
C52 C 0.3888(8) 0.3618(7) 0.7047(3) 0.049(2) Uani 1 1 d . . . . .
H52 H 0.355107 0.374467 0.671196 0.059 Uiso 1 1 calc R U . . .
C14 C 0.9326(6) 0.8555(5) 0.93453(18) 0.0354(12) Uani 1 1 d D U . . .
C54 C 0.3824(6) 0.7303(6) 0.7171(2) 0.0359(14) Uani 1 1 d . . . . .
H54 H 0.464166 0.741960 0.699977 0.043 Uiso 1 1 calc R U . . .
C61 C 0.4015(12) 0.0263(8) 0.6667(3) 0.072(3) Uani 1 1 d . . . . .
H61 H 0.423631 0.017700 0.701890 0.087 Uiso 1 1 calc R U . . .
C44 C 0.3196(6) 0.5458(9) 0.9239(3) 0.0555(19) Uani 1 1 d . . . . .
H44A H 0.308371 0.462139 0.915864 0.083 Uiso 1 1 calc R U . . .
H44B H 0.245223 0.590421 0.909718 0.083 Uiso 1 1 calc R U . . .
H44C H 0.322404 0.556270 0.961103 0.083 Uiso 1 1 calc R U . . .
C53 C 0.5039(9) 0.3012(6) 0.7111(3) 0.053(2) Uani 1 1 d . . . . .
H53 H 0.551481 0.273006 0.682193 0.064 Uiso 1 1 calc R U . . .
C46 C 1.0069(7) 0.4588(7) 0.8610(3) 0.054(2) Uani 1 1 d . . . . .
H46A H 0.989821 0.543205 0.865021 0.081 Uiso 1 1 calc R U . . .
H46B H 1.075773 0.446979 0.835167 0.081 Uiso 1 1 calc R U . . .
H46C H 1.036260 0.425998 0.893797 0.081 Uiso 1 1 calc R U . . .
C21 C 0.8935(8) 0.7533(6) 0.5118(2) 0.0453(17) Uani 1 1 d . . . . .
H21A H 0.798177 0.765953 0.508092 0.068 Uiso 1 1 calc R U . . .
H21B H 0.910597 0.669874 0.518517 0.068 Uiso 1 1 calc R U . . .
H21C H 0.938368 0.776745 0.480113 0.068 Uiso 1 1 calc R U . . .
C20 C 0.9457(6) 0.8273(5) 0.55646(18) 0.0264(11) Uani 1 1 d . . . . .
C35 C 0.3299(6) 0.4881(6) 0.5684(2) 0.0388(13) Uani 1 1 d . . . . .
H35A H 0.345479 0.480187 0.531532 0.058 Uiso 1 1 calc R U . . .
H35B H 0.254637 0.540738 0.574210 0.058 Uiso 1 1 calc R U . . .
H35C H 0.310505 0.410626 0.583054 0.058 Uiso 1 1 calc R U . . .
C43 C 0.4774(7) 0.7157(7) 0.9184(3) 0.0478(16) Uani 1 1 d . . . . .
H43A H 0.497883 0.714983 0.955042 0.072 Uiso 1 1 calc R U . . .
H43B H 0.399632 0.765104 0.912258 0.072 Uiso 1 1 calc R U . . .
H43C H 0.552977 0.747436 0.899365 0.072 Uiso 1 1 calc R U . . .
C28 C 0.7857(5) 0.3016(5) 0.5932(2) 0.0298(11) Uani 1 1 d . . . . .
H28 H 0.859958 0.250525 0.592144 0.036 Uiso 1 1 calc R U . . .
C26 C 0.5743(5) 0.3585(5) 0.56119(19) 0.0310(11) Uani 1 1 d . . . . .
H26 H 0.502919 0.345834 0.538206 0.037 Uiso 1 1 calc R U . . .
C48 C 0.5506(6) 0.2813(5) 0.7601(4) 0.053(2) Uani 1 1 d . . . . .
H48 H 0.630589 0.238942 0.765010 0.063 Uiso 1 1 calc R U . . .
C16 C 0.9001(12) 0.7764(9) 0.9794(3) 0.056(3) Uani 0.688(10) 1 d D U P A 1
H16A H 0.940674 0.699120 0.974141 0.085 Uiso 0.688(10) 1 calc R U P A 1
H16B H 0.803984 0.767537 0.982104 0.085 Uiso 0.688(10) 1 calc R U P A 1
H16C H 0.934461 0.811449 1.010993 0.085 Uiso 0.688(10) 1 calc R U P A 1
C22 C 1.0944(6) 0.8070(7) 0.5620(2) 0.0438(15) Uani 1 1 d . . . . .
H22A H 1.139663 0.835122 0.531104 0.066 Uiso 1 1 calc R U . . .
H22B H 1.111681 0.722844 0.566437 0.066 Uiso 1 1 calc R U . . .
H22C H 1.127306 0.850182 0.591845 0.066 Uiso 1 1 calc R U . . .
C15 C 0.8809(12) 0.9812(8) 0.9465(4) 0.062(3) Uani 0.688(10) 1 d D U P A 1
H15A H 0.784092 0.981152 0.945993 0.093 Uiso 0.688(10) 1 calc R U P A 1
H15B H 0.914136 1.036259 0.920675 0.093 Uiso 0.688(10) 1 calc R U P A 1
H15C H 0.911987 1.005458 0.980465 0.093 Uiso 0.688(10) 1 calc R U P A 1
C60 C 0.4811(9) -0.0206(7) 0.6308(3) 0.061(2) Uani 1 1 d . . . . .
H60 H 0.557333 -0.063836 0.640645 0.073 Uiso 1 1 calc R U . . .
C42 C 0.4491(6) 0.5903(6) 0.9003(2) 0.0334(12) Uani 1 1 d . . . . .
H42 H 0.435304 0.593969 0.862402 0.040 Uiso 1 1 calc R U . . .
C25 C 0.5697(5) 0.4548(4) 0.59453(17) 0.0212(9) Uani 1 1 d . . . . .
C38 C 0.7697(6) 0.3498(6) 0.9271(2) 0.0371(13) Uani 1 1 d . . . . .
H38 H 0.838425 0.294446 0.932947 0.044 Uiso 1 1 calc R U . . .
C34 C 0.4850(6) 0.6560(5) 0.5690(2) 0.0352(12) Uani 1 1 d . . . . .
H34A H 0.558898 0.693018 0.587136 0.053 Uiso 1 1 calc R U . . .
H34B H 0.407523 0.707614 0.570538 0.053 Uiso 1 1 calc R U . . .
H34C H 0.509628 0.643070 0.533114 0.053 Uiso 1 1 calc R U . . .
C40 C 0.5690(6) 0.4402(6) 0.9543(2) 0.0425(15) Uani 1 1 d . . . . .
H40 H 0.499943 0.447086 0.978738 0.051 Uiso 1 1 calc R U . . .
C69 C 0.2820(11) 0.1517(9) 0.8905(4) 0.075(2) Uani 1 1 d . U . . .
H69 H 0.205242 0.194547 0.900086 0.090 Uiso 1 1 calc R U . . .
C66 C 0.5093(12) 0.0278(9) 0.8651(4) 0.085(2) Uani 1 1 d . U . . .
H66 H 0.588312 -0.013109 0.856681 0.102 Uiso 1 1 calc R U . . .
C27 C 0.6802(6) 0.2811(5) 0.5608(2) 0.0357(12) Uani 1 1 d . . . . .
H27 H 0.680274 0.214964 0.538567 0.043 Uiso 1 1 calc R U . . .
C31 C 0.9319(7) 0.3063(6) 0.6952(3) 0.0482(15) Uani 1 1 d . . . . .
H31A H 0.958665 0.240142 0.673457 0.072 Uiso 1 1 calc R U . . .
H31B H 0.851803 0.285110 0.714172 0.072 Uiso 1 1 calc R U . . .
H31C H 1.003024 0.324607 0.719370 0.072 Uiso 1 1 calc R U . . .
C47 C 0.9110(8) 0.2664(7) 0.8350(3) 0.0546(18) Uani 1 1 d . . . . .
H47A H 0.975427 0.258792 0.807218 0.082 Uiso 1 1 calc R U . . .
H47B H 0.829593 0.224774 0.825749 0.082 Uiso 1 1 calc R U . . .
H47C H 0.947626 0.232151 0.866419 0.082 Uiso 1 1 calc R U . . .
C17 C 1.0838(7) 0.8666(12) 0.9291(4) 0.062(3) Uani 0.688(10) 1 d D U P A 1
H17A H 1.120462 0.902491 0.960111 0.093 Uiso 0.688(10) 1 calc R U P A 1
H17B H 1.104622 0.916058 0.899424 0.093 Uiso 0.688(10) 1 calc R U P A 1
H17C H 1.122422 0.788350 0.924257 0.093 Uiso 0.688(10) 1 calc R U P A 1
C63 C 0.2614(9) 0.1028(8) 0.6022(4) 0.067(2) Uani 1 1 d . . . . .
H63 H 0.187366 0.148782 0.592205 0.080 Uiso 1 1 calc R U . . .
C65 C 0.4515(9) -0.0054(8) 0.5796(3) 0.067(2) Uani 1 1 d . . . . .
H65 H 0.509212 -0.036313 0.554224 0.081 Uiso 1 1 calc R U . . .
C39 C 0.6715(6) 0.3644(7) 0.9638(2) 0.0495(18) Uani 1 1 d . . . . .
H39 H 0.675387 0.322176 0.995116 0.059 Uiso 1 1 calc R U . . .
C64 C 0.3403(9) 0.0534(9) 0.5651(3) 0.073(3) Uani 1 1 d . . . . .
H64 H 0.317663 0.060284 0.529891 0.088 Uiso 1 1 calc R U . . .
C68 C 0.3914(10) 0.1542(9) 0.9200(3) 0.073(2) Uani 1 1 d . U . . .
H68 H 0.390786 0.199886 0.950504 0.087 Uiso 1 1 calc R U . . .
C67 C 0.4995(12) 0.0950(9) 0.9079(4) 0.081(2) Uani 1 1 d . U . . .
H67 H 0.573660 0.099772 0.930167 0.097 Uiso 1 1 calc R U . . .
C23 C 0.9225(7) 0.9574(5) 0.5443(2) 0.0396(14) Uani 1 1 d . . . . .
H23A H 0.958413 1.005857 0.572043 0.059 Uiso 1 1 calc R U . . .
H23B H 0.827397 0.972020 0.541027 0.059 Uiso 1 1 calc R U . . .
H23C H 0.966695 0.977517 0.512102 0.059 Uiso 1 1 calc R U . . .
C16A C 1.0493(17) 0.7725(16) 0.9451(8) 0.061(4) Uani 0.312(10) 1 d D U P A 2
H16D H 1.109655 0.773162 0.915731 0.092 Uiso 0.312(10) 1 calc R U P A 2
H16E H 1.016167 0.692422 0.950482 0.092 Uiso 0.312(10) 1 calc R U P A 2
H16F H 1.096564 0.798822 0.975771 0.092 Uiso 0.312(10) 1 calc R U P A 2
C15A C 0.8284(16) 0.8349(19) 0.9769(6) 0.052(4) Uani 0.312(10) 1 d D U P A 2
H15D H 0.867536 0.852031 1.010383 0.079 Uiso 0.312(10) 1 calc R U P A 2
H15E H 0.799102 0.752792 0.975945 0.079 Uiso 0.312(10) 1 calc R U P A 2
H15F H 0.752571 0.886867 0.971119 0.079 Uiso 0.312(10) 1 calc R U P A 2
C17A C 0.978(2) 0.9822(11) 0.9356(8) 0.064(4) Uani 0.312(10) 1 d D U P A 2
H17D H 1.011066 1.001383 0.969887 0.095 Uiso 0.312(10) 1 calc R U P A 2
H17E H 0.903436 1.033813 0.927255 0.095 Uiso 0.312(10) 1 calc R U P A 2
H17F H 1.048627 0.993456 0.910460 0.095 Uiso 0.312(10) 1 calc R U P A 2

loop_
_atom_site_aniso_label
_atom_site_aniso_U_11
_atom_site_aniso_U_22
_atom_site_aniso_U_33
_atom_site_aniso_U_23
_atom_site_aniso_U_13
_atom_site_aniso_U_12
Ca1 0.0179(3) 0.0207(3) 0.0148(3) -0.0012(4) 0.0009(5) -0.0043(3)
O1 0.0187(11) 0.0183(12) 0.0111(12) -0.0028(13) -0.0016(14) -0.0059(10)
N1 0.022(2) 0.0143(19) 0.0146(17) -0.0032(14) 0.0036(15) -0.0039(15)
N2 0.020(2) 0.024(2) 0.0121(17) 0.0024(15) 0.0005(15) -0.0042(16)
C13 0.018(2) 0.020(2) 0.0107(18) -0.0030(17) -0.0026(16) 0.0007(17)
C6 0.020(2) 0.016(2) 0.017(2) -0.0025(17) -0.0019(17) 0.0021(17)
C8 0.019(2) 0.018(2) 0.0147(19) -0.0047(17) 0.0006(17) -0.0001(17)
C18 0.037(2) 0.022(2) 0.031(3) -0.0052(19) -0.003(2) 0.0096(17)
C12 0.016(2) 0.023(2) 0.015(2) -0.0016(18) 0.0002(17) -0.0025(18)
C7 0.0236(18) 0.0172(17) 0.019(2) 0.0016(19) 0.0005(19) 0.0013(15)
C36 0.020(2) 0.026(2) 0.015(2) 0.0009(17) -0.0015(17) -0.0073(18)
C37 0.021(2) 0.033(3) 0.022(2) 0.006(2) -0.0019(19) -0.007(2)
C10 0.021(2) 0.027(2) 0.016(2) -0.0042(18) -0.0018(18) -0.0016(19)
C29 0.020(2) 0.022(2) 0.021(2) -0.0011(18) 0.0032(18) 0.0001(19)
C5 0.028(3) 0.017(2) 0.017(2) 0.0033(17) 0.0033(17) -0.0034(18)
C30 0.023(3) 0.031(3) 0.027(2) -0.004(2) -0.0014(19) 0.002(2)
C55 0.032(3) 0.036(3) 0.039(3) -0.009(2) -0.008(2) 0.011(2)
C9 0.026(3) 0.020(2) 0.019(2) -0.0057(18) 0.0015(18) -0.0055(18)
C2 0.016(2) 0.0139(19) 0.015(2) -0.0020(16) -0.0014(17) -0.0008(17)
C4 0.020(2) 0.020(2) 0.017(2) 0.0014(17) 0.0021(17) -0.0006(17)
C3 0.022(2) 0.019(2) 0.016(2) -0.0026(17) 0.0010(18) -0.0004(18)
C24 0.023(2) 0.017(2) 0.0125(19) -0.0055(16) 0.0026(18) -0.0079(18)
C51 0.024(2) 0.031(2) 0.088(5) 0.011(4) -0.013(4) -0.0042(19)
C19 0.039(2) 0.0236(19) 0.023(2) 0.0009(19) 0.002(2) -0.0120(18)
C1 0.016(2) 0.020(2) 0.0118(19) 0.0013(17) 0.0001(16) 0.0009(17)
C45 0.034(3) 0.037(3) 0.026(2) 0.009(2) 0.003(2) 0.010(2)
C56 0.050(4) 0.058(4) 0.036(3) 0.000(3) 0.007(3) 0.023(3)
C41 0.026(2) 0.043(3) 0.016(2) 0.0017(19) 0.0004(18) -0.009(2)
C11 0.022(2) 0.030(3) 0.014(2) -0.0021(18) -0.0021(18) -0.003(2)
C57 0.031(3) 0.049(4) 0.075(5) 0.014(3) 0.011(3) 0.014(3)
C50 0.045(4) 0.034(3) 0.051(4) -0.014(3) 0.022(3) -0.013(3)
C59 0.046(4) 0.054(4) 0.035(3) -0.008(3) -0.008(3) 0.026(3)
C32 0.026(3) 0.047(3) 0.034(3) 0.001(3) 0.000(2) -0.005(2)
C70 0.102(5) 0.070(4) 0.074(4) 0.009(4) 0.000(4) -0.030(4)
C33 0.023(2) 0.036(2) 0.0209(19) -0.002(2) -0.0015(17) 0.001(2)
C71 0.130(6) 0.054(4) 0.067(4) -0.004(4) 0.023(4) -0.019(4)
C58 0.031(3) 0.040(3) 0.066(4) -0.012(3) -0.013(3) 0.016(3)
C62 0.065(5) 0.047(4) 0.074(5) -0.004(4) 0.001(4) -0.025(4)
C49 0.060(4) 0.038(3) 0.034(3) 0.014(3) -0.012(3) -0.025(3)
C52 0.066(5) 0.047(4) 0.035(3) 0.008(3) -0.020(3) -0.036(4)
C14 0.035(3) 0.052(3) 0.018(2) -0.008(2) -0.006(2) -0.009(3)
C54 0.029(3) 0.035(3) 0.043(3) 0.003(3) 0.004(2) 0.010(2)
C61 0.122(8) 0.048(4) 0.048(4) 0.001(4) -0.036(5) -0.005(5)
C44 0.031(3) 0.090(6) 0.046(4) 0.000(4) 0.008(3) -0.007(4)
C53 0.072(5) 0.031(3) 0.057(4) -0.019(3) 0.039(4) -0.021(3)
C46 0.031(3) 0.044(4) 0.088(6) 0.003(4) 0.026(4) 0.001(3)
C21 0.074(5) 0.046(3) 0.016(2) -0.001(2) 0.009(3) -0.021(3)
C20 0.033(3) 0.030(2) 0.016(2) 0.0059(19) 0.0048(19) -0.008(2)
C35 0.024(3) 0.057(4) 0.036(3) -0.004(3) -0.003(2) -0.004(3)
C43 0.040(3) 0.055(4) 0.049(4) -0.019(3) 0.009(3) 0.001(3)
C28 0.030(3) 0.026(2) 0.033(3) -0.009(2) 0.006(2) 0.004(2)
C26 0.030(3) 0.038(3) 0.025(2) -0.012(2) -0.001(2) -0.007(2)
C48 0.029(3) 0.019(2) 0.110(7) 0.008(3) -0.004(4) 0.0025(19)
C16 0.077(6) 0.070(6) 0.023(4) 0.005(4) -0.025(4) -0.026(5)
C22 0.033(3) 0.064(4) 0.034(3) 0.010(3) 0.013(2) -0.003(3)
C15 0.089(7) 0.064(5) 0.034(4) -0.025(4) -0.017(5) 0.009(5)
C60 0.075(5) 0.044(4) 0.064(5) 0.003(4) -0.025(4) -0.002(4)
C42 0.028(3) 0.050(3) 0.021(2) -0.004(2) 0.007(2) 0.000(3)
C25 0.020(2) 0.025(2) 0.0187(19) -0.0031(17) 0.0015(18) -0.0038(19)
C38 0.030(3) 0.053(4) 0.028(3) 0.018(3) -0.007(2) -0.001(3)
C34 0.029(3) 0.037(3) 0.040(3) 0.007(3) -0.005(2) 0.002(2)
C40 0.033(3) 0.074(4) 0.021(2) 0.012(3) 0.007(2) -0.010(3)
C69 0.082(5) 0.072(4) 0.070(4) 0.008(4) 0.009(4) -0.008(4)
C66 0.118(5) 0.063(4) 0.074(4) 0.016(4) 0.030(4) 0.009(5)
C27 0.036(3) 0.031(3) 0.039(3) -0.019(2) 0.004(2) -0.008(2)
C31 0.040(3) 0.056(4) 0.048(3) 0.021(3) -0.006(3) -0.003(3)
C47 0.065(5) 0.048(4) 0.052(4) -0.010(3) -0.009(4) 0.014(3)
C17 0.047(5) 0.100(7) 0.038(4) -0.006(5) -0.018(4) -0.012(5)
C63 0.056(5) 0.063(5) 0.081(6) 0.019(4) -0.016(4) -0.010(4)
C65 0.075(6) 0.074(5) 0.054(4) 0.017(4) 0.006(4) -0.015(4)
C39 0.039(3) 0.082(5) 0.027(3) 0.030(3) -0.003(2) -0.015(3)
C64 0.070(5) 0.094(7) 0.057(4) 0.035(5) -0.019(4) -0.017(5)
C68 0.084(5) 0.078(4) 0.057(4) 0.001(3) 0.009(3) 0.006(4)
C67 0.097(5) 0.082(4) 0.062(4) 0.020(4) 0.012(4) 0.012(4)
C23 0.059(4) 0.032(3) 0.027(3) 0.016(2) -0.001(3) -0.006(3)
C16A 0.060(8) 0.086(8) 0.037(7) -0.010(7) -0.031(6) -0.007(7)
C15A 0.061(8) 0.072(8) 0.024(6) -0.015(6) -0.012(6) -0.019(7)
C17A 0.075(8) 0.078(8) 0.038(7) -0.013(7) -0.019(7) -0.017(8)

loop_
_atom_type_symbol
_atom_type_description
_atom_type_scat_dispersion_real
_atom_type_scat_dispersion_imag
_atom_type_scat_source
C C 0.0181 0.0091 'International Tables Vol C Tables 4.2.6.8 and 6.1.1.4'
H H 0.0000 0.0000 'International Tables Vol C Tables 4.2.6.8 and 6.1.1.4'
N N 0.0311 0.0180 'International Tables Vol C Tables 4.2.6.8 and 6.1.1.4'
O O 0.0492 0.0322 'International Tables Vol C Tables 4.2.6.8 and 6.1.1.4'
Ca Ca 0.3641 1.2855 'International Tables Vol C Tables 4.2.6.8 and 6.1.1.4'

loop_
_geom_angle_atom_site_label_1
_geom_angle_atom_site_label_2
_geom_angle_atom_site_label_3
_geom_angle
_geom_angle_site_symmetry_1
_geom_angle_site_symmetry_3
_geom_angle_publ_flag
O1 Ca1 N1 69.34(13) . . ?
O1 Ca1 N2 69.67(13) . . ?
O1 Ca1 C55 76.88(15) . . ?
O1 Ca1 C2 47.07(11) . . ?
O1 Ca1 C51 154.85(13) . . ?
O1 Ca1 C50 152.68(15) . . ?
O1 Ca1 C49 150.25(15) . . ?
O1 Ca1 C52 154.30(15) . . ?
O1 Ca1 C54 75.73(15) . . ?
O1 Ca1 C53 151.43(15) . . ?
O1 Ca1 C48 149.72(14) . . ?
N1 Ca1 N2 127.99(11) . . ?
N1 Ca1 C55 110.58(16) . . ?
N1 Ca1 C2 22.30(12) . . ?
N1 Ca1 C51 113.2(2) . . ?
N1 Ca1 C50 136.56(17) . . ?
N1 Ca1 C49 130.69(18) . . ?
N1 Ca1 C52 89.38(17) . . ?
N1 Ca1 C54 86.07(16) . . ?
N1 Ca1 C53 84.50(16) . . ?
N1 Ca1 C48 104.0(2) . . ?
N2 Ca1 C55 89.55(15) . . ?
N2 Ca1 C2 110.47(13) . . ?
N2 Ca1 C51 117.6(2) . . ?
N2 Ca1 C50 91.44(18) . . ?
N2 Ca1 C49 80.93(16) . . ?
N2 Ca1 C52 135.98(16) . . ?
N2 Ca1 C54 112.97(16) . . ?
N2 Ca1 C53 123.0(2) . . ?
N2 Ca1 C48 95.7(2) . . ?
C55 Ca1 C2 99.66(16) . . ?
C51 Ca1 C55 79.09(18) . . ?
C51 Ca1 C2 131.8(2) . . ?
C51 Ca1 C50 26.9(2) . . ?
C51 Ca1 C52 26.6(2) . . ?
C51 Ca1 C54 79.46(17) . . ?
C50 Ca1 C55 83.65(19) . . ?
C50 Ca1 C2 157.78(17) . . ?
C50 Ca1 C54 95.0(2) . . ?
C49 Ca1 C55 108.1(2) . . ?
C49 Ca1 C2 150.18(18) . . ?
C49 Ca1 C51 47.4(2) . . ?
C49 Ca1 C50 26.8(2) . . ?
C49 Ca1 C52 55.36(18) . . ?
C49 Ca1 C54 121.8(2) . . ?
C52 Ca1 C55 98.5(2) . . ?
C52 Ca1 C2 110.61(16) . . ?
C52 Ca1 C50 47.32(17) . . ?
C52 Ca1 C54 89.0(2) . . ?
C54 Ca1 C55 26.35(15) . . ?
C54 Ca1 C2 80.17(15) . . ?
C53 Ca1 C55 124.9(2) . . ?
C53 Ca1 C2 106.52(15) . . ?
C53 Ca1 C51 47.4(2) . . ?
C53 Ca1 C50 55.70(18) . . ?
C53 Ca1 C49 48.00(19) . . ?
C53 Ca1 C52 26.8(2) . . ?
C53 Ca1 C54 114.9(2) . . ?
C48 Ca1 C55 130.94(19) . . ?
C48 Ca1 C2 123.26(19) . . ?
C48 Ca1 C51 55.40(16) . . ?
C48 Ca1 C50 47.58(19) . . ?
C48 Ca1 C49 27.0(2) . . ?
C48 Ca1 C52 47.6(2) . . ?
C48 Ca1 C54 134.30(17) . . ?
C48 Ca1 C53 27.4(2) . . ?
C13 O1 Ca1 119.2(3) . . ?
C13 O1 C1 116.7(3) . . ?
C1 O1 Ca1 119.3(3) . . ?
C2 N1 Ca1 117.5(3) . . ?
C2 N1 C24 116.1(4) . . ?
C24 N1 Ca1 125.2(3) . . ?
C12 N2 Ca1 116.9(3) . . ?
C12 N2 C36 113.7(4) . . ?
C36 N2 Ca1 129.3(3) . . ?
C8 C13 O1 120.8(4) . . ?
C8 C13 C12 124.8(4) . . ?
C12 C13 O1 114.4(4) . . ?
C5 C6 C7 123.8(4) . . ?
C1 C6 C7 119.2(4) . . ?
C1 C6 C5 116.9(4) . . ?
C13 C8 C7 119.7(4) . . ?
C13 C8 C9 117.5(4) . . ?
C9 C8 C7 122.8(4) . . ?
H18A C18 H18B 109.5 . . ?
H18A C18 H18C 109.5 . . ?
H18B C18 H18C 109.5 . . ?
C7 C18 H18A 109.5 . . ?
C7 C18 H18B 109.5 . . ?
C7 C18 H18C 109.5 . . ?
N2 C12 Ca1 40.4(2) . . ?
N2 C12 C13 119.6(4) . . ?
N2 C12 C11 125.5(4) . . ?
C13 C12 Ca1 79.2(3) . . ?
C13 C12 C11 114.9(4) . . ?
C11 C12 Ca1 165.5(4) . . ?
C6 C7 C18 107.4(4) . . ?
C8 C7 C6 109.7(3) . . ?
C8 C7 C18 108.0(4) . . ?
C8 C7 C19 111.7(4) . . ?
C19 C7 C6 110.7(4) . . ?
C19 C7 C18 109.1(4) . . ?
N2 C36 C41 120.4(5) . . ?
C37 C36 N2 120.3(4) . . ?
C37 C36 C41 119.2(4) . . ?
C36 C37 C45 121.7(4) . . ?
C38 C37 C36 119.6(5) . . ?
C38 C37 C45 118.8(5) . . ?
C9 C10 C14 120.0(4) . . ?
C11 C10 C9 119.5(4) . . ?
C11 C10 C14 120.5(4) . . ?
C24 C29 C30 121.8(4) . . ?
C28 C29 C30 118.5(5) . . ?
C28 C29 C24 119.7(5) . . ?
C6 C5 H5 119.2 . . ?
C6 C5 C4 121.6(4) . . ?
C4 C5 H5 119.2 . . ?
C29 C30 H30 107.8 . . ?
C29 C30 C32 111.2(4) . . ?
C32 C30 H30 107.8 . . ?
C31 C30 C29 112.6(5) . . ?
C31 C30 H30 107.8 . . ?
C31 C30 C32 109.6(5) . . ?
Ca1 C55 H55 71.0 . . ?
C56 C55 Ca1 123.8(5) . . ?
C56 C55 H55 119.6 . . ?
C56 C55 C54 120.8(7) . . ?
C54 C55 Ca1 76.5(4) . . ?
C54 C55 H55 119.6 . . ?
C8 C9 H9 119.6 . . ?
C10 C9 C8 120.9(4) . . ?
C10 C9 H9 119.6 . . ?
N1 C2 Ca1 40.2(2) . . ?
N1 C2 C3 125.9(4) . . ?
N1 C2 C1 119.4(4) . . ?
C3 C2 Ca1 166.0(3) . . ?
C1 C2 Ca1 79.3(3) . . ?
C1 C2 C3 114.7(4) . . ?
C5 C4 C20 119.3(4) . . ?
C3 C4 C5 118.9(4) . . ?
C3 C4 C20 121.8(4) . . ?
C2 C3 H3 118.7 . . ?
C4 C3 C2 122.7(4) . . ?
C4 C3 H3 118.7 . . ?
C29 C24 N1 119.9(4) . . ?
C29 C24 C25 119.4(4) . . ?
C25 C24 N1 120.6(4) . . ?
Ca1 C51 H51 117.6 . . ?
C50 C51 Ca1 76.7(3) . . ?
C50 C51 H51 119.8 . . ?
C52 C51 Ca1 76.7(3) . . ?
C52 C51 H51 119.8 . . ?
C52 C51 C50 120.5(5) . . ?
C7 C19 H19A 109.5 . . ?
C7 C19 H19B 109.5 . . ?
C7 C19 H19C 109.5 . . ?
H19A C19 H19B 109.5 . . ?
H19A C19 H19C 109.5 . . ?
H19B C19 H19C 109.5 . . ?
C6 C1 O1 120.6(4) . . ?
C6 C1 C2 125.1(4) . . ?
C2 C1 O1 114.3(4) . . ?
C37 C45 H45 108.0 . . ?
C37 C45 C46 111.8(5) . . ?
C37 C45 C47 112.3(6) . . ?
C46 C45 H45 108.0 . . ?
C46 C45 C47 108.6(6) . . ?
C47 C45 H45 108.0 . . ?
C55 C56 H56 120.0 . . ?
C55 C56 C57 120.0(6) . . ?
C57 C56 H56 120.0 . . ?
C36 C41 C42 120.8(4) . . ?
C40 C41 C36 118.7(5) . . ?
C40 C41 C42 120.5(5) . . ?
C12 C11 H11 118.8 . . ?
C10 C11 C12 122.5(5) . . ?
C10 C11 H11 118.8 . . ?
C56 C57 H57 120.0 . . ?
C58 C57 C56 120.0(8) . . ?
C58 C57 H57 120.0 . . ?
Ca1 C50 H50 118.2 . . ?
C51 C50 Ca1 76.4(3) . . ?
C51 C50 H50 120.2 . . ?
C49 C50 Ca1 76.2(4) . . ?
C49 C50 C51 119.7(6) . . ?
C49 C50 H50 120.2 . . ?
C58 C59 H59 119.4 . . ?
C58 C59 C54 121.2(6) . . ?
C54 C59 H59 119.4 . . ?
C30 C32 H32A 109.5 . . ?
C30 C32 H32B 109.5 . . ?
C30 C32 H32C 109.5 . . ?
H32A C32 H32B 109.5 . . ?
H32A C32 H32C 109.5 . . ?
H32B C32 H32C 109.5 . . ?
C71 C70 H70 120.4 . . ?
C69 C70 H70 120.4 . . ?
C69 C70 C71 119.3(12) . . ?
C35 C33 H33 107.1 . . ?
C35 C33 C25 113.6(5) . . ?
C25 C33 H33 107.1 . . ?
C34 C33 H33 107.1 . . ?
C34 C33 C35 108.8(5) . . ?
C34 C33 C25 112.7(4) . . ?
C70 C71 H71 119.7 . . ?
C70 C71 C66 120.6(10) . . ?
C66 C71 H71 119.7 . . ?
C57 C58 C59 120.2(7) . . ?
C57 C58 H58 119.9 . . ?
C59 C58 H58 119.9 . . ?
C61 C62 H62 121.0 . . ?
C63 C62 H62 121.0 . . ?
C63 C62 C61 118.0(9) . . ?
Ca1 C49 H49 118.2 . . ?
C50 C49 Ca1 77.0(4) . . ?
C50 C49 H49 120.1 . . ?
C50 C49 C48 119.8(6) . . ?
C48 C49 Ca1 75.5(4) . . ?
C48 C49 H49 120.1 . . ?
Ca1 C52 H52 118.8 . . ?
C51 C52 Ca1 76.7(3) . . ?
C51 C52 H52 119.7 . . ?
C51 C52 C53 120.6(6) . . ?
C53 C52 Ca1 75.7(4) . . ?
C53 C52 H52 119.7 . . ?
C10 C14 C15 108.6(5) . . ?
C10 C14 C17 109.5(5) . . ?
C10 C14 C15A 108.0(8) . . ?
C16 C14 C10 114.2(5) . . ?
C16 C14 C15 108.5(6) . . ?
C16 C14 C17 109.6(6) . . ?
C17 C14 C15 106.1(6) . . ?
C16A C14 C10 105.9(8) . . ?
C16A C14 C15A 107.6(8) . . ?
C17A C14 C10 114.9(9) . . ?
C17A C14 C16A 110.4(8) . . ?
C17A C14 C15A 109.7(8) . . ?
Ca1 C54 H54 71.2 . . ?
C55 C54 Ca1 77.2(4) . . ?
C55 C54 H54 121.1 . . ?
C59 C54 Ca1 123.7(5) . . ?
C59 C54 C55 117.9(7) . . ?
C59 C54 H54 121.1 . . ?
C62 C61 H61 119.4 . . ?
C60 C61 C62 121.2(8) . . ?
C60 C61 H61 119.4 . . ?
H44A C44 H44B 109.5 . . ?
H44A C44 H44C 109.5 . . ?
H44B C44 H44C 109.5 . . ?
C42 C44 H44A 109.5 . . ?
C42 C44 H44B 109.5 . . ?
C42 C44 H44C 109.5 . . ?
Ca1 C53 H53 116.9 . . ?
C52 C53 Ca1 77.5(4) . . ?
C52 C53 H53 120.4 . . ?
C52 C53 C48 119.1(6) . . ?
C48 C53 Ca1 76.0(4) . . ?
C48 C53 H53 120.4 . . ?
C45 C46 H46A 109.5 . . ?
C45 C46 H46B 109.5 . . ?
C45 C46 H46C 109.5 . . ?
H46A C46 H46B 109.5 . . ?
H46A C46 H46C 109.5 . . ?
H46B C46 H46C 109.5 . . ?
H21A C21 H21B 109.5 . . ?
H21A C21 H21C 109.5 . . ?
H21B C21 H21C 109.5 . . ?
C20 C21 H21A 109.5 . . ?
C20 C21 H21B 109.5 . . ?
C20 C21 H21C 109.5 . . ?
C21 C20 C4 112.0(4) . . ?
C22 C20 C4 108.0(4) . . ?
C22 C20 C21 109.2(5) . . ?
C22 C20 C23 108.4(5) . . ?
C23 C20 C4 110.5(4) . . ?
C23 C20 C21 108.6(5) . . ?
C33 C35 H35A 109.5 . . ?
C33 C35 H35B 109.5 . . ?
C33 C35 H35C 109.5 . . ?
H35A C35 H35B 109.5 . . ?
H35A C35 H35C 109.5 . . ?
H35B C35 H35C 109.5 . . ?
H43A C43 H43B 109.5 . . ?
H43A C43 H43C 109.5 . . ?
H43B C43 H43C 109.5 . . ?
C42 C43 H43A 109.5 . . ?
C42 C43 H43B 109.5 . . ?
C42 C43 H43C 109.5 . . ?
C29 C28 H28 119.3 . . ?
C27 C28 C29 121.3(5) . . ?
C27 C28 H28 119.3 . . ?
C25 C26 H26 119.1 . . ?
C27 C26 H26 119.1 . . ?
C27 C26 C25 121.8(5) . . ?
Ca1 C48 H48 116.8 . . ?
C49 C48 Ca1 77.4(3) . . ?
C49 C48 C53 120.2(6) . . ?
C49 C48 H48 119.9 . . ?
C53 C48 Ca1 76.6(4) . . ?
C53 C48 H48 119.9 . . ?
C14 C16 H16A 109.5 . . ?
C14 C16 H16B 109.5 . . ?
C14 C16 H16C 109.5 . . ?
H16A C16 H16B 109.5 . . ?
H16A C16 H16C 109.5 . . ?
H16B C16 H16C 109.5 . . ?
C20 C22 H22A 109.5 . . ?
C20 C22 H22B 109.5 . . ?
C20 C22 H22C 109.5 . . ?
H22A C22 H22B 109.5 . . ?
H22A C22 H22C 109.5 . . ?
H22B C22 H22C 109.5 . . ?
C14 C15 H15A 109.5 . . ?
C14 C15 H15B 109.5 . . ?
C14 C15 H15C 109.5 . . ?
H15A C15 H15B 109.5 . . ?
H15A C15 H15C 109.5 . . ?
H15B C15 H15C 109.5 . . ?
C61 C60 H60 120.1 . . ?
C61 C60 C65 119.7(8) . . ?
C65 C60 H60 120.1 . . ?
C41 C42 C44 112.6(6) . . ?
C41 C42 C43 112.8(5) . . ?
C41 C42 H42 107.0 . . ?
C44 C42 H42 107.0 . . ?
C43 C42 C44 110.1(6) . . ?
C43 C42 H42 107.0 . . ?
C24 C25 C33 120.6(4) . . ?
C26 C25 C24 118.7(5) . . ?
C26 C25 C33 120.7(4) . . ?
C37 C38 H38 119.4 . . ?
C39 C38 C37 121.1(6) . . ?
C39 C38 H38 119.4 . . ?
C33 C34 H34A 109.5 . . ?
C33 C34 H34B 109.5 . . ?
C33 C34 H34C 109.5 . . ?
H34A C34 H34B 109.5 . . ?
H34A C34 H34C 109.5 . . ?
H34B C34 H34C 109.5 . . ?
C41 C40 H40 119.1 . . ?
C39 C40 C41 121.7(5) . . ?
C39 C40 H40 119.1 . . ?
C70 C69 H69 120.7 . . ?
C68 C69 C70 118.6(11) . . ?
C68 C69 H69 120.7 . . ?
C71 C66 H66 121.8 . . ?
C67 C66 C71 116.5(11) . . ?
C67 C66 H66 121.8 . . ?
C28 C27 C26 119.0(5) . . ?
C28 C27 H27 120.5 . . ?
C26 C27 H27 120.5 . . ?
C30 C31 H31A 109.5 . . ?
C30 C31 H31B 109.5 . . ?
C30 C31 H31C 109.5 . . ?
H31A C31 H31B 109.5 . . ?
H31A C31 H31C 109.5 . . ?
H31B C31 H31C 109.5 . . ?
C45 C47 H47A 109.5 . . ?
C45 C47 H47B 109.5 . . ?
C45 C47 H47C 109.5 . . ?
H47A C47 H47B 109.5 . . ?
H47A C47 H47C 109.5 . . ?
H47B C47 H47C 109.5 . . ?
C14 C17 H17A 109.5 . . ?
C14 C17 H17B 109.5 . . ?
C14 C17 H17C 109.5 . . ?
H17A C17 H17B 109.5 . . ?
H17A C17 H17C 109.5 . . ?
H17B C17 H17C 109.5 . . ?
C62 C63 H63 119.3 . . ?
C62 C63 C64 121.4(9) . . ?
C64 C63 H63 119.3 . . ?
C60 C65 H65 119.7 . . ?
C64 C65 C60 120.6(9) . . ?
C64 C65 H65 119.7 . . ?
C38 C39 H39 120.3 . . ?
C40 C39 C38 119.4(5) . . ?
C40 C39 H39 120.3 . . ?
C63 C64 H64 120.5 . . ?
C65 C64 C63 118.9(8) . . ?
C65 C64 H64 120.5 . . ?
C69 C68 H68 118.9 . . ?
C67 C68 C69 122.1(10) . . ?
C67 C68 H68 118.9 . . ?
C66 C67 H67 118.5 . . ?
C68 C67 C66 122.9(12) . . ?
C68 C67 H67 118.5 . . ?
C20 C23 H23A 109.5 . . ?
C20 C23 H23B 109.5 . . ?
C20 C23 H23C 109.5 . . ?
H23A C23 H23B 109.5 . . ?
H23A C23 H23C 109.5 . . ?
H23B C23 H23C 109.5 . . ?
C14 C16A H16D 109.5 . . ?
C14 C16A H16E 109.5 . . ?
C14 C16A H16F 109.5 . . ?
H16D C16A H16E 109.5 . . ?
H16D C16A H16F 109.5 . . ?
H16E C16A H16F 109.5 . . ?
C14 C15A H15D 109.5 . . ?
C14 C15A H15E 109.5 . . ?
C14 C15A H15F 109.5 . . ?
H15D C15A H15E 109.5 . . ?
H15D C15A H15F 109.5 . . ?
H15E C15A H15F 109.5 . . ?
C14 C17A H17D 109.5 . . ?
C14 C17A H17E 109.5 . . ?
C14 C17A H17F 109.5 . . ?
H17D C17A H17E 109.5 . . ?
H17D C17A H17F 109.5 . . ?
H17E C17A H17F 109.5 . . ?

loop_
_geom_bond_atom_site_label_1
_geom_bond_atom_site_label_2
_geom_bond_distance
_geom_bond_site_symmetry_2
_geom_bond_publ_flag
Ca1 O1 2.336(3) . ?
Ca1 N1 2.339(4) . ?
Ca1 N2 2.340(4) . ?
Ca1 C55 3.053(6) . ?
Ca1 C2 3.216(5) . ?
Ca1 C51 2.951(5) . ?
Ca1 C50 2.955(6) . ?
Ca1 C49 2.944(6) . ?
Ca1 C52 2.951(6) . ?
Ca1 C54 3.043(6) . ?
Ca1 C53 2.929(6) . ?
Ca1 C48 2.921(5) . ?
O1 C13 1.405(5) . ?
O1 C1 1.405(5) . ?
N1 C2 1.377(6) . ?
N1 C24 1.424(5) . ?
N2 C12 1.387(6) . ?
N2 C36 1.425(6) . ?
C13 C8 1.381(7) . ?
C13 C12 1.404(7) . ?
C6 C7 1.528(6) . ?
C6 C5 1.393(6) . ?
C6 C1 1.389(7) . ?
C8 C7 1.519(6) . ?
C8 C9 1.402(6) . ?
C18 H18A 0.9800 . ?
C18 H18B 0.9800 . ?
C18 H18C 0.9800 . ?
C18 C7 1.542(6) . ?
C12 C11 1.416(6) . ?
C7 C19 1.526(6) . ?
C36 C37 1.404(8) . ?
C36 C41 1.426(7) . ?
C37 C45 1.511(8) . ?
C37 C38 1.392(7) . ?
C10 C9 1.392(7) . ?
C10 C11 1.386(7) . ?
C10 C14 1.538(6) . ?
C29 C30 1.519(7) . ?
C29 C24 1.411(7) . ?
C29 C28 1.393(7) . ?
C5 H5 0.9500 . ?
C5 C4 1.395(6) . ?
C30 H30 1.0000 . ?
C30 C32 1.523(8) . ?
C30 C31 1.512(8) . ?
C55 H55 0.9500 . ?
C55 C56 1.369(10) . ?
C55 C54 1.389(8) . ?
C9 H9 0.9500 . ?
C2 C3 1.415(6) . ?
C2 C1 1.404(6) . ?
C4 C3 1.391(7) . ?
C4 C20 1.545(6) . ?
C3 H3 0.9500 . ?
C24 C25 1.415(7) . ?
C51 H51 0.9500 . ?
C51 C50 1.371(11) . ?
C51 C52 1.359(11) . ?
C19 H19A 0.9800 . ?
C19 H19B 0.9800 . ?
C19 H19C 0.9800 . ?
C45 H45 1.0000 . ?
C45 C46 1.529(10) . ?
C45 C47 1.536(9) . ?
C56 H56 0.9500 . ?
C56 C57 1.385(11) . ?
C41 C42 1.511(8) . ?
C41 C40 1.396(7) . ?
C11 H11 0.9500 . ?
C57 H57 0.9500 . ?
C57 C58 1.357(11) . ?
C50 H50 0.9500 . ?
C50 C49 1.369(11) . ?
C59 H59 0.9500 . ?
C59 C58 1.369(11) . ?
C59 C54 1.388(10) . ?
C32 H32A 0.9800 . ?
C32 H32B 0.9800 . ?
C32 H32C 0.9800 . ?
C70 H70 0.9500 . ?
C70 C71 1.395(17) . ?
C70 C69 1.375(14) . ?
C33 H33 1.0000 . ?
C33 C35 1.523(7) . ?
C33 C25 1.523(7) . ?
C33 C34 1.518(8) . ?
C71 H71 0.9500 . ?
C71 C66 1.396(16) . ?
C58 H58 0.9500 . ?
C62 H62 0.9500 . ?
C62 C61 1.391(14) . ?
C62 C63 1.372(12) . ?
C49 H49 0.9500 . ?
C49 C48 1.371(11) . ?
C52 H52 0.9500 . ?
C52 C53 1.363(12) . ?
C14 C16 1.513(7) . ?
C14 C15 1.553(8) . ?
C14 C17 1.541(8) . ?
C14 C16A 1.537(9) . ?
C14 C15A 1.546(9) . ?
C14 C17A 1.511(10) . ?
C54 H54 0.9500 . ?
C61 H61 0.9500 . ?
C61 C60 1.347(14) . ?
C44 H44A 0.9800 . ?
C44 H44B 0.9800 . ?
C44 H44C 0.9800 . ?
C44 C42 1.534(8) . ?
C53 H53 0.9500 . ?
C53 C48 1.384(12) . ?
C46 H46A 0.9800 . ?
C46 H46B 0.9800 . ?
C46 H46C 0.9800 . ?
C21 H21A 0.9800 . ?
C21 H21B 0.9800 . ?
C21 H21C 0.9800 . ?
C21 C20 1.533(7) . ?
C20 C22 1.529(8) . ?
C20 C23 1.531(8) . ?
C35 H35A 0.9800 . ?
C35 H35B 0.9800 . ?
C35 H35C 0.9800 . ?
C43 H43A 0.9800 . ?
C43 H43B 0.9800 . ?
C43 H43C 0.9800 . ?
C43 C42 1.529(9) . ?
C28 H28 0.9500 . ?
C28 C27 1.382(8) . ?
C26 H26 0.9500 . ?
C26 C25 1.400(6) . ?
C26 C27 1.387(8) . ?
C48 H48 0.9500 . ?
C16 H16A 0.9800 . ?
C16 H16B 0.9800 . ?
C16 H16C 0.9800 . ?
C22 H22A 0.9800 . ?
C22 H22B 0.9800 . ?
C22 H22C 0.9800 . ?
C15 H15A 0.9800 . ?
C15 H15B 0.9800 . ?
C15 H15C 0.9800 . ?
C60 H60 0.9500 . ?
C60 C65 1.382(11) . ?
C42 H42 1.0000 . ?
C38 H38 0.9500 . ?
C38 C39 1.390(9) . ?
C34 H34A 0.9800 . ?
C34 H34B 0.9800 . ?
C34 H34C 0.9800 . ?
C40 H40 0.9500 . ?
C40 C39 1.371(10) . ?
C69 H69 0.9500 . ?
C69 C68 1.349(14) . ?
C66 H66 0.9500 . ?
C66 C67 1.359(14) . ?
C27 H27 0.9500 . ?
C31 H31A 0.9800 . ?
C31 H31B 0.9800 . ?
C31 H31C 0.9800 . ?
C47 H47A 0.9800 . ?
C47 H47B 0.9800 . ?
C47 H47C 0.9800 . ?
C17 H17A 0.9800 . ?
C17 H17B 0.9800 . ?
C17 H17C 0.9800 . ?
C63 H63 0.9500 . ?
C63 C64 1.375(13) . ?
C65 H65 0.9500 . ?
C65 C64 1.363(13) . ?
C39 H39 0.9500 . ?
C64 H64 0.9500 . ?
C68 H68 0.9500 . ?
C68 C67 1.323(14) . ?
C67 H67 0.9500 . ?
C23 H23A 0.9800 . ?
C23 H23B 0.9800 . ?
C23 H23C 0.9800 . ?
C16A H16D 0.9800 . ?
C16A H16E 0.9800 . ?
C16A H16F 0.9800 . ?
C15A H15D 0.9800 . ?
C15A H15E 0.9800 . ?
C15A H15F 0.9800 . ?
C17A H17D 0.9800 . ?
C17A H17E 0.9800 . ?
C17A H17F 0.9800 . ?

loop_
_geom_torsion_atom_site_label_1
_geom_torsion_atom_site_label_2
_geom_torsion_atom_site_label_3
_geom_torsion_atom_site_label_4
_geom_torsion
_geom_torsion_site_symmetry_1
_geom_torsion_site_symmetry_2
_geom_torsion_site_symmetry_3
_geom_torsion_site_symmetry_4
_geom_torsion_publ_flag
Ca1 O1 C13 C8 -176.5(3) . . . . ?
Ca1 O1 C13 C12 3.6(5) . . . . ?
Ca1 O1 C1 C6 177.5(3) . . . . ?
Ca1 O1 C1 C2 -3.4(5) . . . . ?
Ca1 N1 C2 C3 -178.2(4) . . . . ?
Ca1 N1 C2 C1 2.0(6) . . . . ?
Ca1 N1 C24 C29 -89.3(5) . . . . ?
Ca1 N1 C24 C25 86.3(5) . . . . ?
Ca1 N2 C12 C13 -3.6(6) . . . . ?
Ca1 N2 C12 C11 175.1(4) . . . . ?
Ca1 N2 C36 C37 91.9(6) . . . . ?
Ca1 N2 C36 C41 -88.0(5) . . . . ?
Ca1 C12 C11 C10 -165.8(11) . . . . ?
Ca1 C55 C56 C57 -94.4(7) . . . . ?
Ca1 C55 C54 C59 121.6(6) . . . . ?
Ca1 C2 C3 C4 174.2(11) . . . . ?
Ca1 C2 C1 O1 2.2(3) . . . . ?
Ca1 C2 C1 C6 -178.7(5) . . . . ?
Ca1 C51 C50 C49 -65.1(5) . . . . ?
Ca1 C51 C52 C53 64.2(6) . . . . ?
Ca1 C50 C49 C48 -64.7(5) . . . . ?
Ca1 C49 C48 C53 -66.1(5) . . . . ?
Ca1 C52 C53 C48 66.0(6) . . . . ?
Ca1 C53 C48 C49 66.6(5) . . . . ?
O1 C13 C8 C7 1.3(7) . . . . ?
O1 C13 C8 C9 178.5(4) . . . . ?
O1 C13 C12 Ca1 -2.3(3) . . . . ?
O1 C13 C12 N2 0.1(6) . . . . ?
O1 C13 C12 C11 -178.8(4) . . . . ?
N1 C2 C3 C4 178.9(5) . . . . ?
N1 C2 C1 O1 0.8(6) . . . . ?
N1 C2 C1 C6 179.9(4) . . . . ?
N1 C24 C25 C33 6.9(7) . . . . ?
N1 C24 C25 C26 -172.7(4) . . . . ?
N2 C12 C11 C10 -178.7(5) . . . . ?
N2 C36 C37 C45 -1.9(8) . . . . ?
N2 C36 C37 C38 176.4(5) . . . . ?
N2 C36 C41 C42 3.2(7) . . . . ?
N2 C36 C41 C40 -176.4(5) . . . . ?
C13 O1 C1 C6 -27.4(5) . . . . ?
C13 O1 C1 C2 151.7(4) . . . . ?
C13 C8 C7 C6 -28.9(5) . . . . ?
C13 C8 C7 C18 87.9(5) . . . . ?
C13 C8 C7 C19 -152.1(4) . . . . ?
C13 C8 C9 C10 0.4(7) . . . . ?
C13 C12 C11 C10 0.1(7) . . . . ?
C6 C5 C4 C3 -0.5(7) . . . . ?
C6 C5 C4 C20 -179.6(5) . . . . ?
C8 C13 C12 Ca1 177.7(5) . . . . ?
C8 C13 C12 N2 -179.9(5) . . . . ?
C8 C13 C12 C11 1.3(7) . . . . ?
C12 N2 C36 C37 -85.8(6) . . . . ?
C12 N2 C36 C41 94.3(6) . . . . ?
C12 C13 C8 C7 -178.8(4) . . . . ?
C12 C13 C8 C9 -1.5(7) . . . . ?
C7 C6 C5 C4 -177.7(5) . . . . ?
C7 C6 C1 O1 -3.0(6) . . . . ?
C7 C6 C1 C2 178.0(4) . . . . ?
C7 C8 C9 C10 177.5(4) . . . . ?
C36 N2 C12 Ca1 178.0(6) . . . . ?
C36 N2 C12 C13 174.4(5) . . . . ?
C36 N2 C12 C11 -6.9(7) . . . . ?
C36 C37 C45 C46 101.4(6) . . . . ?
C36 C37 C45 C47 -136.2(6) . . . . ?
C36 C37 C38 C39 0.3(9) . . . . ?
C36 C41 C42 C44 148.6(5) . . . . ?
C36 C41 C42 C43 -86.1(6) . . . . ?
C36 C41 C40 C39 -0.4(9) . . . . ?
C37 C36 C41 C42 -176.7(5) . . . . ?
C37 C36 C41 C40 3.7(8) . . . . ?
C37 C38 C39 C40 3.0(10) . . . . ?
C29 C24 C25 C33 -177.5(4) . . . . ?
C29 C24 C25 C26 3.0(7) . . . . ?
C29 C28 C27 C26 2.4(9) . . . . ?
C5 C6 C7 C8 -153.3(5) . . . . ?
C5 C6 C7 C18 89.5(5) . . . . ?
C5 C6 C7 C19 -29.6(6) . . . . ?
C5 C6 C1 O1 179.8(4) . . . . ?
C5 C6 C1 C2 0.8(7) . . . . ?
C5 C4 C3 C2 1.6(8) . . . . ?
C5 C4 C20 C21 -166.9(5) . . . . ?
C5 C4 C20 C22 72.9(6) . . . . ?
C5 C4 C20 C23 -45.6(7) . . . . ?
C30 C29 C24 N1 -6.9(7) . . . . ?
C30 C29 C24 C25 177.4(4) . . . . ?
C30 C29 C28 C27 179.8(5) . . . . ?
C55 C56 C57 C58 0.5(12) . . . . ?
C9 C8 C7 C6 154.0(5) . . . . ?
C9 C8 C7 C18 -89.2(5) . . . . ?
C9 C8 C7 C19 30.8(6) . . . . ?
C9 C10 C11 C12 -1.1(8) . . . . ?
C9 C10 C14 C16 177.1(7) . . . . ?
C9 C10 C14 C15 55.9(8) . . . . ?
C9 C10 C14 C17 -59.5(8) . . . . ?
C9 C10 C14 C16A -107.7(10) . . . . ?
C9 C10 C14 C15A 137.2(10) . . . . ?
C9 C10 C14 C17A 14.4(12) . . . . ?
C2 N1 C24 C29 78.4(5) . . . . ?
C2 N1 C24 C25 -106.0(5) . . . . ?
C3 C2 C1 O1 -178.9(4) . . . . ?
C3 C2 C1 C6 0.2(7) . . . . ?
C3 C4 C20 C21 14.0(7) . . . . ?
C3 C4 C20 C22 -106.2(6) . . . . ?
C3 C4 C20 C23 135.3(5) . . . . ?
C24 N1 C2 Ca1 -168.7(6) . . . . ?
C24 N1 C2 C3 13.1(7) . . . . ?
C24 N1 C2 C1 -166.7(4) . . . . ?
C24 C29 C30 C32 -114.4(5) . . . . ?
C24 C29 C30 C31 122.2(6) . . . . ?
C24 C29 C28 C27 -0.3(8) . . . . ?
C51 C50 C49 Ca1 65.2(5) . . . . ?
C51 C50 C49 C48 0.5(9) . . . . ?
C51 C52 C53 Ca1 -64.7(5) . . . . ?
C51 C52 C53 C48 1.3(9) . . . . ?
C1 O1 C13 C8 28.4(5) . . . . ?
C1 O1 C13 C12 -151.5(4) . . . . ?
C1 C6 C7 C8 29.7(5) . . . . ?
C1 C6 C7 C18 -87.5(5) . . . . ?
C1 C6 C7 C19 153.4(4) . . . . ?
C1 C6 C5 C4 -0.6(7) . . . . ?
C1 C2 C3 C4 -1.4(7) . . . . ?
C45 C37 C38 C39 178.7(6) . . . . ?
C56 C55 C54 Ca1 -121.5(7) . . . . ?
C56 C55 C54 C59 0.1(11) . . . . ?
C56 C57 C58 C59 -0.3(12) . . . . ?
C41 C36 C37 C45 178.1(5) . . . . ?
C41 C36 C37 C38 -3.6(8) . . . . ?
C41 C40 C39 C38 -3.0(11) . . . . ?
C11 C10 C9 C8 0.9(8) . . . . ?
C11 C10 C14 C16 -3.2(8) . . . . ?
C11 C10 C14 C15 -124.4(7) . . . . ?
C11 C10 C14 C17 120.2(7) . . . . ?
C11 C10 C14 C16A 72.0(10) . . . . ?
C11 C10 C14 C15A -43.1(11) . . . . ?
C11 C10 C14 C17A -165.9(11) . . . . ?
C50 C51 C52 Ca1 -65.6(5) . . . . ?
C50 C51 C52 C53 -1.4(8) . . . . ?
C50 C49 C48 Ca1 65.5(5) . . . . ?
C50 C49 C48 C53 -0.7(9) . . . . ?
C70 C71 C66 C67 2.1(15) . . . . ?
C70 C69 C68 C67 -0.4(16) . . . . ?
C71 C70 C69 C68 1.4(14) . . . . ?
C71 C66 C67 C68 -1.1(15) . . . . ?
C58 C59 C54 Ca1 93.0(7) . . . . ?
C58 C59 C54 C55 0.1(11) . . . . ?
C62 C61 C60 C65 1.9(13) . . . . ?
C62 C63 C64 C65 -4.6(14) . . . . ?
C52 C51 C50 Ca1 65.6(5) . . . . ?
C52 C51 C50 C49 0.5(8) . . . . ?
C52 C53 C48 Ca1 -66.8(6) . . . . ?
C52 C53 C48 C49 -0.2(9) . . . . ?
C14 C10 C9 C8 -179.4(5) . . . . ?
C14 C10 C11 C12 179.2(5) . . . . ?
C54 C55 C56 C57 -0.4(12) . . . . ?
C54 C59 C58 C57 0.0(11) . . . . ?
C61 C62 C63 C64 4.5(13) . . . . ?
C61 C60 C65 C64 -2.0(13) . . . . ?
C20 C4 C3 C2 -179.4(5) . . . . ?
C35 C33 C25 C24 -160.9(4) . . . . ?
C35 C33 C25 C26 18.6(7) . . . . ?
C28 C29 C30 C32 65.5(6) . . . . ?
C28 C29 C30 C31 -57.9(7) . . . . ?
C28 C29 C24 N1 173.2(4) . . . . ?
C28 C29 C24 C25 -2.4(7) . . . . ?
C60 C65 C64 C63 3.3(14) . . . . ?
C42 C41 C40 C39 180.0(6) . . . . ?
C25 C26 C27 C28 -1.8(8) . . . . ?
C38 C37 C45 C46 -76.9(7) . . . . ?
C38 C37 C45 C47 45.5(8) . . . . ?
C34 C33 C25 C24 74.8(6) . . . . ?
C34 C33 C25 C26 -105.7(6) . . . . ?
C40 C41 C42 C44 -31.8(8) . . . . ?
C40 C41 C42 C43 93.6(6) . . . . ?
C69 C70 C71 C66 -2.4(15) . . . . ?
C69 C68 C67 C66 0.2(16) . . . . ?
C27 C26 C25 C24 -0.9(8) . . . . ?
C27 C26 C25 C33 179.6(5) . . . . ?
C63 C62 C61 C60 -3.1(13) . . . . ?

loop_
_twin_individual_id
_twin_individual_mass_fraction_refined
1 0.5367(18)
2 0.4633(18)
